data_1551218
loop_
_publ_author_name
'Ding, Qing-Rong'
'Xu, Gui-Lan'
'Zhang, Lei'
'Zhang, Jian'

_publ_section_title
;
 Ligand-directed assembly engineering of trapezoidal {Ti<sub>5</sub>}
 building blocks stabilized by dimethylglyoxime.
;
_journal_issue 27
_journal_name_full 'Dalton transactions (Cambridge, England : 2003)'
_journal_page_first 9916
_journal_page_last 9919
_journal_paper_doi 10.1039/c9dt02032b
_journal_volume 48
_journal_year 2019
_chemical_formula_moiety 'C82 H171 N5 O36 Ti10'
_chemical_formula_sum 'C82 H171 N5 O36 Ti10'
_chemical_formula_weight 2281.91
_space_group_crystal_system triclinic
_space_group_IT_number 2
_space_group_name_Hall '-P 1'
_space_group_name_H-M_alt 'P -1'
_symmetry_space_group_name_Hall '-P 1'
_symmetry_space_group_name_H-M 'P -1'
_atom_sites_solution_hydrogens mixed
_audit_creation_method SHELXL-2014
_audit_update_record
;
2019-05-29 deposited with the CCDC.    2019-06-04 downloaded from the CCDC.
;
_cell_angle_alpha 85.923(8)
_cell_angle_beta 85.061(7)
_cell_angle_gamma 66.484(9)
_cell_formula_units_Z 1
_cell_length_a 12.2992(10)
_cell_length_b 14.3904(15)
_cell_length_c 19.0996(17)
_cell_measurement_reflns_used 4796
_cell_measurement_temperature 293(2)
_cell_measurement_theta_max 3.9760
_cell_measurement_theta_min 67.5090
_cell_volume 3085.7(5)
_computing_cell_refinement 'Bruker FRAMBO'
_computing_data_collection 'Bruker FRAMBO'
_computing_data_reduction 'Bruker SAINT'
_computing_molecular_graphics 'Bruker SHELXTL'
_computing_publication_material 'Bruker SHELXTL'
_computing_structure_refinement 'SHELXL-2014 (Sheldrick, 2014)'
_computing_structure_solution 'Bruker SHELXTL'
_diffrn_ambient_temperature 293(2)
_diffrn_detector_area_resol_mean 10.3503
_diffrn_measured_fraction_theta_full 0.995
_diffrn_measured_fraction_theta_max 0.963
_diffrn_measurement_device_type 'SuperNova, Dual, Cu at zero, Atlas'
_diffrn_measurement_method '\w scans'
_diffrn_radiation_type CuK\a
_diffrn_radiation_wavelength 1.54178
_diffrn_reflns_av_R_equivalents 0.0386
_diffrn_reflns_av_unetI/netI 0.0543
_diffrn_reflns_Laue_measured_fraction_full 0.995
_diffrn_reflns_Laue_measured_fraction_max 0.963
_diffrn_reflns_limit_h_max 15
_diffrn_reflns_limit_h_min -14
_diffrn_reflns_limit_k_max 17
_diffrn_reflns_limit_k_min -17
_diffrn_reflns_limit_l_max 18
_diffrn_reflns_limit_l_min -23
_diffrn_reflns_number 21312
_diffrn_reflns_point_group_measured_fraction_full 0.995
_diffrn_reflns_point_group_measured_fraction_max 0.963
_diffrn_reflns_theta_full 67.679
_diffrn_reflns_theta_max 74.445
_diffrn_reflns_theta_min 3.352
_diffrn_source 'micro-focus sealed X-ray tube'
_exptl_absorpt_coefficient_mu 5.778
_exptl_absorpt_correction_T_max 1.00000
_exptl_absorpt_correction_T_min 0.39623
_exptl_absorpt_correction_type multi-scan
_exptl_absorpt_process_details
;
CrysAlisPro 1.171.38.43f (Rigaku Oxford Diffraction, 2015)
Empirical absorption correction using spherical harmonics,
 implemented in SCALE3 ABSPACK scaling algorithm.
;
_exptl_crystal_colour yellow
_exptl_crystal_density_diffrn 1.228
_exptl_crystal_description block
_exptl_crystal_F_000 1205
_exptl_crystal_size_max 0.3
_exptl_crystal_size_mid 0.2
_exptl_crystal_size_min 0.1
_refine_diff_density_max 1.015
_refine_diff_density_min -1.022
_refine_diff_density_rms 0.116
_refine_ls_extinction_method none
_refine_ls_goodness_of_fit_ref 1.065
_refine_ls_hydrogen_treatment constr
_refine_ls_matrix_type full
_refine_ls_number_parameters 565
_refine_ls_number_reflns 12141
_refine_ls_number_restraints 379
_refine_ls_restrained_S_all 1.071
_refine_ls_R_factor_all 0.1869
_refine_ls_R_factor_gt 0.1334
_refine_ls_shift/su_max 0.001
_refine_ls_shift/su_mean 0.000
_refine_ls_structure_factor_coef Fsqd
_refine_ls_weighting_details 'w=1/[\s^2^(Fo^2^)+(0.2900P)^2^] where P=(Fo^2^+2Fc^2^)/3'
_refine_ls_weighting_scheme calc
_refine_ls_wR_factor_gt 0.3760
_refine_ls_wR_factor_ref 0.4470
_reflns_Friedel_coverage 0.000
_reflns_number_gt 5930
_reflns_number_total 12141
_reflns_threshold_expression 'I > 2\s(I)'
_cod_data_source_file c9dt02032b2.cif
_cod_data_source_block a_CCDC3
_cod_depositor_comments
;
The following automatic conversions were performed:

'_exptl_absorpt_correction_type' value 'multi-scan ' changed to
'multi-scan' according to
/home/data/users/saulius/crontab/automatic-downloads/rss-feeds/RSC/lib/dictionaries/cif_core.dic
dictionary named 'cif_core.dic' version 2.4.2 from 2011-04-26.

Automatic conversion script
Id: cif_fix_values 4973 2017-02-22 13:04:09Z antanas 

 Adding full bibliography for 1551215--1551222.cif.
;
_cod_database_code 1551218
_shelx_space_group_comment
;
The symmetry employed for this shelxl refinement is uniquely defined
by the following loop, which should always be used as a source of
symmetry information in preference to the above space-group names.
They are only intended as comments.
;
_shelxl_version_number 2014-3

loop_
_space_group_symop_operation_xyz
'x, y, z'
'-x, -y, -z'

loop_
_atom_site_label
_atom_site_type_symbol
_atom_site_fract_x
_atom_site_fract_y
_atom_site_fract_z
_atom_site_U_iso_or_equiv
_atom_site_adp_type
_atom_site_occupancy
_atom_site_site_symmetry_order
_atom_site_calc_flag
_atom_site_refinement_flags_posn
_atom_site_refinement_flags_adp
_atom_site_refinement_flags_occupancy
Ti01 Ti 0.39999(13) 0.38468(12) 0.78104(6) 0.0813(4) Uani 1 1 d . . .
Ti02 Ti 0.14920(14) 0.48319(14) 0.72100(7) 0.0912(5) Uani 1 1 d . . .
Ti03 Ti 0.34165(17) 0.20993(14) 0.72873(9) 0.1004(5) Uani 1 1 d . . .
Ti04 Ti 0.23064(17) 0.65162(14) 0.76255(9) 0.1047(6) Uani 1 1 d . . .
Ti05 Ti 0.61103(18) 0.12312(14) 0.76282(9) 0.1067(6) Uani 1 1 d . . .
O10 O 0.4514(5) 0.4110(4) 0.6775(2) 0.0856(14) Uani 1 1 d . . .
O7 O 0.2667(5) 0.3493(5) 0.7426(3) 0.0910(15) Uani 1 1 d . . .
O11 O 0.2734(5) 0.4872(5) 0.6324(2) 0.0946(16) Uani 1 1 d . . .
O6 O 0.2625(5) 0.5121(4) 0.7754(3) 0.0882(14) Uani 1 1 d . . .
O8 O 0.4686(6) 0.2385(5) 0.7606(3) 0.0975(16) Uani 1 1 d . . .
O15 O 0.3842(7) 0.3645(6) 0.8734(4) 0.1229(17) Uani 1 1 d . U .
O5 O 0.1031(6) 0.6364(5) 0.7150(4) 0.1102(18) Uani 1 1 d . U .
O12 O 0.0601(6) 0.4683(5) 0.6553(3) 0.1046(17) Uani 1 1 d . U .
C21 C 0.4433(6) 0.4790(6) 0.5615(3) 0.0735(15) Uani 1 1 d . U .
N1 N 0.4660(8) 0.5082(6) 0.7953(4) 0.098(2) Uani 1 1 d . . .
C22 C 0.3792(7) 0.5221(5) 0.5038(4) 0.0793(16) Uani 1 1 d . U .
C23 C 0.4349(7) 0.5432(6) 0.4423(3) 0.0823(18) Uani 1 1 d . U .
H23 H 0.3911 0.5723 0.4033 0.099 Uiso 1 1 calc R U .
O18 O 0.0435(6) 0.4886(6) 0.7934(3) 0.117(2) Uani 1 1 d . . .
O2 O 0.6643(7) 0.2228(6) 0.7970(4) 0.124(2) Uani 1 1 d . . .
N2 N 0.5979(7) 0.3225(6) 0.7938(4) 0.0937(19) Uani 1 1 d . . .
C20 C 0.3853(7) 0.4568(6) 0.6289(3) 0.0770(16) Uani 1 1 d . U .
O1 O 0.3966(8) 0.6037(6) 0.7857(5) 0.140(3) Uani 1 1 d . . .
O14 O 0.2489(8) 0.1657(7) 0.7851(6) 0.151(3) Uani 1 1 d . . .
O4 O 0.1652(13) 0.7154(11) 0.8404(6) 0.203(3) Uani 1 1 d . . .
O9 O 0.4885(7) 0.0775(6) 0.7359(4) 0.124(2) Uani 1 1 d . U .
C1 C 0.5761(9) 0.4875(9) 0.8035(5) 0.107(2) Uani 1 1 d . U .
O3 O 0.2491(9) 0.7392(8) 0.7009(6) 0.159(3) Uani 1 1 d . U .
O13 O 0.3258(8) 0.1988(7) 0.6400(5) 0.144(3) Uani 1 1 d . U .
C3 C 0.6517(9) 0.3795(9) 0.8069(5) 0.106(2) Uani 1 1 d . U .
O17 O 0.7139(12) 0.0894(10) 0.6888(7) 0.192(3) Uani 1 1 d . U .
O16 O 0.6689(11) 0.0358(8) 0.8330(7) 0.177(3) Uani 1 1 d . . .
C2 C 0.6255(12) 0.5682(11) 0.8067(9) 0.151(4) Uani 1 1 d . U .
H2A H 0.7092 0.5363 0.8130 0.227 Uiso 1 1 calc R U .
H2B H 0.6123 0.6087 0.7637 0.227 Uiso 1 1 calc R U .
H2C H 0.5862 0.6106 0.8455 0.227 Uiso 1 1 calc R U .
C4 C 0.7763(11) 0.3417(10) 0.8281(8) 0.142(4) Uani 1 1 d . U .
H4A H 0.7965 0.3982 0.8349 0.213 Uiso 1 1 calc R U .
H4B H 0.7838 0.3015 0.8711 0.213 Uiso 1 1 calc R U .
H4C H 0.8291 0.3008 0.7918 0.213 Uiso 1 1 calc R U .
C17 C 0.0273(12) 0.5125(13) 0.8645(5) 0.143(4) Uani 1 1 d . U .
H17 H 0.0902 0.5330 0.8764 0.172 Uiso 1 1 calc R U .
C39 C 0.4239(12) 0.3377(9) 0.9406(6) 0.1229(17) Uani 1 1 d . U .
H39 H 0.5063 0.2916 0.9295 0.147 Uiso 1 1 calc R U .
C14 C -0.049(2) 0.4623(18) 0.6557(13) 0.216(6) Uani 1 1 d . U .
H14 H -0.0952 0.4851 0.7002 0.259 Uiso 1 1 calc R U .
C19 C -0.0878(16) 0.5953(15) 0.8769(8) 0.198(7) Uani 1 1 d . U .
H19A H -0.0990 0.6117 0.9256 0.297 Uiso 1 1 calc R U .
H19B H -0.0909 0.6536 0.8481 0.297 Uiso 1 1 calc R U .
H19C H -0.1494 0.5751 0.8653 0.297 Uiso 1 1 calc R U .
C24 C 0.139(2) 0.170(2) 0.8096(13) 0.229(7) Uani 1 1 d D U .
H24 H 0.0800 0.2396 0.8045 0.275 Uiso 1 1 calc R U .
C13 C 0.0196(18) 0.7225(14) 0.6045(10) 0.188(6) Uani 1 1 d . U .
H13A H -0.0503 0.7722 0.5846 0.282 Uiso 1 1 calc R U .
H13B H 0.0846 0.7435 0.5949 0.282 Uiso 1 1 calc R U .
H13C H 0.0393 0.6583 0.5841 0.282 Uiso 1 1 calc R U .
C7 C 0.256(2) 0.8847(19) 0.6296(14) 0.256(9) Uani 1 1 d D U .
H7A H 0.2987 0.9035 0.5908 0.385 Uiso 1 1 calc R U .
H7B H 0.1744 0.9048 0.6186 0.385 Uiso 1 1 calc R U .
H7C H 0.2583 0.9179 0.6708 0.385 Uiso 1 1 calc R U .
C41 C 0.4414(18) 0.4118(14) 0.9702(10) 0.199(5) Uani 1 1 d . U .
H41A H 0.3620 0.4629 0.9738 0.299 Uiso 1 1 d R U .
H41B H 0.4935 0.4405 0.9466 0.299 Uiso 1 1 d R U .
H41C H 0.4672 0.3871 1.0165 0.299 Uiso 1 1 d R U .
C11 C -0.0025(19) 0.7129(15) 0.6800(11) 0.193(5) Uani 1 1 d . U .
H11 H -0.0679 0.6902 0.6884 0.232 Uiso 1 1 calc R U .
C40 C 0.3809(19) 0.2712(15) 0.9763(11) 0.199(6) Uani 1 1 d . U .
H40A H 0.4179 0.2492 1.0201 0.298 Uiso 1 1 calc R U .
H40B H 0.3984 0.2135 0.9483 0.298 Uiso 1 1 calc R U .
H40C H 0.2964 0.3047 0.9853 0.298 Uiso 1 1 calc R U .
C5 C 0.307(2) 0.7787(19) 0.6421(16) 0.250(8) Uani 1 1 d D U .
H5 H 0.2813 0.7561 0.6019 0.300 Uiso 1 1 calc R U .
C30 C 0.493(2) -0.0235(15) 0.7224(12) 0.189(6) Uani 1 1 d . U .
H30 H 0.4160 -0.0112 0.7043 0.227 Uiso 1 1 calc R U .
C18 C 0.039(2) 0.4129(16) 0.9060(8) 0.208(7) Uani 1 1 d . U .
H18A H 0.0288 0.4242 0.9555 0.312 Uiso 1 1 calc R U .
H18B H -0.0207 0.3914 0.8928 0.312 Uiso 1 1 calc R U .
H18C H 0.1163 0.3613 0.8953 0.312 Uiso 1 1 calc R U .
C33 C 0.7137(17) 0.0060(13) 0.8957(10) 0.177(3) Uani 1 1 d D U .
H33 H 0.6431 0.0393 0.9270 0.212 Uiso 1 1 calc R U .
C8 C 0.154(2) 0.7814(16) 0.8912(8) 0.203(3) Uani 1 1 d D U .
H8 H 0.0836 0.8445 0.8847 0.244 Uiso 1 1 calc R U .
C27 C 0.290(2) 0.2390(19) 0.5694(13) 0.224(7) Uani 1 1 d D U .
H27 H 0.2231 0.3050 0.5678 0.269 Uiso 1 1 calc R U .
C16 C -0.113(2) 0.5238(19) 0.5959(14) 0.246(8) Uani 1 1 d . U .
H16A H -0.1894 0.5198 0.5959 0.368 Uiso 1 1 calc R U .
H16B H -0.1242 0.5932 0.5999 0.368 Uiso 1 1 calc R U .
H16C H -0.0681 0.4986 0.5527 0.368 Uiso 1 1 calc R U .
C35 C 0.8001(19) 0.0425(16) 0.9232(12) 0.233(7) Uani 1 1 d D U .
H35A H 0.8212 0.0119 0.9691 0.350 Uiso 1 1 calc R U .
H35B H 0.8703 0.0239 0.8920 0.350 Uiso 1 1 calc R U .
H35C H 0.7641 0.1149 0.9262 0.350 Uiso 1 1 calc R U .
C26 C 0.104(2) 0.1008(19) 0.7704(14) 0.251(9) Uani 1 1 d . U .
H26A H 0.0268 0.1050 0.7884 0.377 Uiso 1 1 calc R U .
H26B H 0.1013 0.1208 0.7213 0.377 Uiso 1 1 calc R U .
H26C H 0.1608 0.0323 0.7763 0.377 Uiso 1 1 calc R U .
C32 C 0.578(2) -0.0591(16) 0.6642(12) 0.227(7) Uani 1 1 d . U .
H32A H 0.5564 -0.0103 0.6255 0.340 Uiso 1 1 calc R U .
H32B H 0.6554 -0.0683 0.6779 0.340 Uiso 1 1 calc R U .
H32C H 0.5803 -0.1226 0.6503 0.340 Uiso 1 1 calc R U .
C25 C 0.137(3) 0.133(2) 0.8845(14) 0.279(9) Uani 1 1 d D U .
H25A H 0.0591 0.1372 0.8995 0.418 Uiso 1 1 calc R U .
H25B H 0.1932 0.0639 0.8890 0.418 Uiso 1 1 calc R U .
H25C H 0.1587 0.1744 0.9133 0.418 Uiso 1 1 calc R U .
C28 C 0.267(2) 0.1507(19) 0.5410(14) 0.252(8) Uani 1 1 d . U .
H28A H 0.2426 0.1678 0.4937 0.378 Uiso 1 1 calc R U .
H28B H 0.3386 0.0902 0.5413 0.378 Uiso 1 1 calc R U .
H28C H 0.2057 0.1395 0.5703 0.378 Uiso 1 1 calc R U .
C12 C -0.038(2) 0.8143(16) 0.7190(12) 0.219(6) Uani 1 1 d . U .
H12A H -0.0515 0.8024 0.7684 0.328 Uiso 1 1 calc R U .
H12B H 0.0245 0.8383 0.7114 0.328 Uiso 1 1 calc R U .
H12C H -0.1097 0.8644 0.7009 0.328 Uiso 1 1 calc R U .
C29 C 0.401(2) 0.2354(19) 0.5273(13) 0.253(8) Uani 1 1 d D U .
H29A H 0.3822 0.2613 0.4802 0.380 Uiso 1 1 calc R U .
H29B H 0.4339 0.2761 0.5488 0.380 Uiso 1 1 calc R U .
H29C H 0.4587 0.1666 0.5261 0.380 Uiso 1 1 calc R U .
C10 C 0.1429(19) 0.7311(14) 0.9604(8) 0.203(3) Uani 1 1 d D U .
H10A H 0.0915 0.7946 0.9800 0.305 Uiso 1 1 d R U .
H10B H 0.2037 0.6944 0.9920 0.305 Uiso 1 1 d R U .
H10C H 0.0974 0.6919 0.9534 0.305 Uiso 1 1 d R U .
N3 N 0.267(3) 0.5491(19) 0.5030(15) 0.175(9) Uani 0.5 1 d . U P
H3A H 0.2269 0.5405 0.5402 0.210 Uiso 0.5 1 calc R U P
H3B H 0.2315 0.5758 0.4652 0.210 Uiso 0.5 1 calc R U P
C9 C 0.259(2) 0.8022(16) 0.8926(9) 0.203(3) Uani 1 1 d . U .
H9A H 0.2477 0.8487 0.9288 0.305 Uiso 1 1 calc R U .
H9B H 0.3257 0.7402 0.9019 0.305 Uiso 1 1 calc R U .
H9C H 0.2734 0.8316 0.8479 0.305 Uiso 1 1 calc R U .
C31 C 0.493(2) -0.0709(17) 0.7860(13) 0.227(7) Uani 1 1 d . U .
H31A H 0.4255 -0.0299 0.8149 0.341 Uiso 1 1 calc R U .
H31B H 0.4896 -0.1353 0.7803 0.341 Uiso 1 1 calc R U .
H31C H 0.5647 -0.0810 0.8079 0.341 Uiso 1 1 calc R U .
C15 C -0.033(2) 0.3607(18) 0.6440(13) 0.235(8) Uani 1 1 d . U .
H15A H -0.1088 0.3566 0.6443 0.352 Uiso 1 1 calc R U .
H15B H 0.0096 0.3408 0.5993 0.352 Uiso 1 1 calc R U .
H15C H 0.0121 0.3162 0.6806 0.352 Uiso 1 1 calc R U .
C6 C 0.439(2) 0.7147(18) 0.6357(13) 0.253(9) Uani 1 1 d D U .
H6A H 0.4521 0.6450 0.6469 0.379 Uiso 1 1 calc R U .
H6B H 0.4691 0.7212 0.5885 0.379 Uiso 1 1 calc R U .
H6C H 0.4783 0.7371 0.6678 0.379 Uiso 1 1 calc R U .
C34 C 0.741(2) -0.1045(13) 0.9151(12) 0.227(7) Uani 1 1 d D U .
H34A H 0.7726 -0.1212 0.9606 0.340 Uiso 1 1 calc R U .
H34B H 0.6689 -0.1161 0.9161 0.340 Uiso 1 1 calc R U .
H34C H 0.7975 -0.1464 0.8808 0.340 Uiso 1 1 calc R U .
C42 C 0.7703(16) 0.1238(15) 0.6272(11) 0.192(3) Uani 1 1 d D U .
H42 H 0.7214 0.1863 0.6020 0.230 Uiso 1 1 calc R U .
C43 C 0.818(2) 0.0291(17) 0.5882(13) 0.265(8) Uani 1 1 d D U .
H43A H 0.8463 -0.0282 0.6207 0.398 Uiso 1 1 calc R U .
H43B H 0.8819 0.0290 0.5557 0.398 Uiso 1 1 calc R U .
H43C H 0.7559 0.0249 0.5628 0.398 Uiso 1 1 calc R U .
C44 C 0.8828(16) 0.1164(13) 0.6486(10) 0.192(3) Uani 1 1 d D U .
H44A H 0.8698 0.1644 0.6841 0.288 Uiso 1 1 calc R U .
H44B H 0.9275 0.1308 0.6087 0.288 Uiso 1 1 calc R U .
H44C H 0.9262 0.0490 0.6672 0.288 Uiso 1 1 calc R U .

loop_
_atom_site_aniso_label
_atom_site_aniso_U_11
_atom_site_aniso_U_22
_atom_site_aniso_U_33
_atom_site_aniso_U_23
_atom_site_aniso_U_13
_atom_site_aniso_U_12
Ti01 0.0899(9) 0.1166(10) 0.0469(6) 0.0065(5) -0.0082(5) -0.0517(8)
Ti02 0.0796(9) 0.1358(12) 0.0616(7) 0.0032(7) -0.0005(6) -0.0481(8)
Ti03 0.1114(12) 0.1220(12) 0.0856(10) 0.0076(8) -0.0218(8) -0.0636(10)
Ti04 0.1083(12) 0.1187(12) 0.0856(10) -0.0011(8) 0.0008(8) -0.0452(10)
Ti05 0.1100(13) 0.1167(12) 0.0951(11) 0.0121(9) -0.0195(9) -0.0467(10)
O10 0.080(3) 0.126(4) 0.050(2) 0.011(2) 0.003(2) -0.043(3)
O7 0.089(3) 0.132(4) 0.062(3) 0.008(3) -0.008(2) -0.055(3)
O11 0.074(3) 0.152(5) 0.056(2) 0.018(3) 0.001(2) -0.047(3)
O6 0.086(3) 0.117(4) 0.060(2) -0.001(2) 0.002(2) -0.040(3)
O8 0.104(4) 0.108(4) 0.086(3) 0.006(3) -0.020(3) -0.047(3)
O15 0.1235(19) 0.1252(19) 0.1195(19) -0.0030(10) -0.0083(10) -0.0488(11)
O5 0.109(2) 0.111(2) 0.109(2) -0.0031(10) -0.0073(10) -0.0425(11)
O12 0.1028(19) 0.1079(19) 0.1037(19) -0.0039(10) -0.0074(10) -0.0422(11)
C21 0.079(4) 0.100(4) 0.050(3) 0.002(3) -0.003(2) -0.044(3)
N1 0.105(5) 0.119(6) 0.085(4) -0.007(4) -0.008(4) -0.059(5)
C22 0.0786(18) 0.0819(18) 0.0777(18) -0.0023(10) -0.0052(10) -0.0321(11)
C23 0.078(4) 0.118(5) 0.052(3) 0.013(3) -0.009(3) -0.042(4)
O18 0.097(4) 0.187(7) 0.073(3) -0.004(4) 0.010(3) -0.066(4)
O2 0.118(5) 0.122(5) 0.138(6) 0.019(4) -0.051(4) -0.049(4)
N2 0.097(5) 0.114(5) 0.075(4) 0.012(3) -0.014(3) -0.047(4)
C20 0.083(4) 0.114(5) 0.042(3) 0.004(3) 0.002(3) -0.049(4)
O1 0.119(6) 0.124(6) 0.188(8) -0.029(5) -0.003(5) -0.058(5)
O14 0.127(6) 0.159(7) 0.191(9) 0.024(6) -0.005(6) -0.087(6)
O4 0.233(8) 0.237(7) 0.149(5) -0.055(5) 0.020(6) -0.101(6)
O9 0.125(2) 0.124(2) 0.125(2) -0.0055(10) -0.0086(10) -0.0493(12)
C1 0.105(6) 0.141(6) 0.102(5) -0.001(5) -0.023(4) -0.074(5)
O3 0.159(3) 0.159(3) 0.160(3) -0.0051(10) -0.0093(10) -0.0639(15)
O13 0.145(3) 0.144(3) 0.143(3) -0.0064(10) -0.0108(10) -0.0568(14)
C3 0.100(5) 0.143(6) 0.094(5) 0.000(5) -0.024(4) -0.064(5)
O17 0.192(3) 0.192(3) 0.192(3) -0.0075(9) -0.0115(9) -0.0763(14)
O16 0.177(3) 0.177(3) 0.176(3) -0.0059(10) -0.0122(10) -0.0700(15)
C2 0.117(8) 0.158(9) 0.200(12) -0.026(9) -0.019(8) -0.072(7)
C4 0.106(7) 0.162(9) 0.168(10) -0.005(8) -0.039(7) -0.058(7)
C17 0.142(8) 0.242(12) 0.069(5) -0.017(6) 0.015(5) -0.104(9)
C39 0.1235(19) 0.1252(19) 0.1195(19) -0.0030(10) -0.0083(10) -0.0488(11)
C14 0.216(7) 0.216(7) 0.216(7) -0.0087(10) -0.0138(11) -0.085(3)
C19 0.172(12) 0.247(15) 0.129(9) -0.058(10) 0.043(9) -0.036(11)
C24 0.229(7) 0.229(7) 0.229(7) -0.0091(11) -0.0143(11) -0.091(3)
C13 0.188(6) 0.188(6) 0.187(6) -0.007(2) -0.013(2) -0.074(3)
C7 0.257(9) 0.256(9) 0.257(9) -0.010(2) -0.016(2) -0.102(4)
C41 0.201(6) 0.198(6) 0.199(6) -0.010(2) -0.014(2) -0.080(3)
C11 0.193(5) 0.193(5) 0.193(5) -0.0073(10) -0.0122(11) -0.076(2)
C40 0.199(6) 0.198(6) 0.198(6) -0.006(2) -0.011(2) -0.078(3)
C5 0.250(8) 0.250(8) 0.250(8) -0.0096(11) -0.0156(11) -0.099(3)
C30 0.190(6) 0.189(6) 0.190(6) -0.0077(10) -0.0120(11) -0.075(2)
C18 0.243(15) 0.270(17) 0.099(8) -0.005(10) 0.005(10) -0.092(13)
C33 0.177(3) 0.177(3) 0.176(3) -0.0059(10) -0.0122(10) -0.0700(15)
C8 0.233(8) 0.237(7) 0.149(5) -0.055(5) 0.020(6) -0.101(6)
C27 0.224(7) 0.224(7) 0.224(7) -0.0094(11) -0.0143(11) -0.089(3)
C16 0.245(8) 0.246(8) 0.246(8) -0.009(2) -0.017(2) -0.097(4)
C35 0.234(8) 0.233(8) 0.233(8) -0.009(2) -0.015(2) -0.092(3)
C26 0.221(15) 0.272(16) 0.266(17) 0.015(15) 0.038(14) -0.117(13)
C32 0.227(8) 0.227(8) 0.227(8) -0.010(2) -0.014(2) -0.089(3)
C25 0.278(9) 0.279(9) 0.279(9) -0.011(2) -0.017(2) -0.110(4)
C28 0.252(9) 0.252(9) 0.252(9) -0.011(2) -0.016(2) -0.100(4)
C12 0.219(7) 0.218(7) 0.218(7) -0.009(2) -0.014(2) -0.086(3)
C29 0.254(9) 0.253(9) 0.253(9) -0.011(2) -0.016(2) -0.100(4)
C10 0.233(8) 0.237(7) 0.149(5) -0.055(5) 0.020(6) -0.101(6)
N3 0.175(9) 0.176(9) 0.175(9) -0.006(2) -0.011(2) -0.069(4)
C9 0.233(8) 0.237(7) 0.149(5) -0.055(5) 0.020(6) -0.101(6)
C31 0.227(8) 0.227(8) 0.228(8) -0.009(2) -0.015(2) -0.090(3)
C15 0.234(8) 0.235(8) 0.235(8) -0.009(2) -0.015(2) -0.093(4)
C6 0.253(9) 0.252(9) 0.253(9) -0.010(2) -0.015(2) -0.100(4)
C34 0.227(7) 0.227(7) 0.227(7) -0.008(2) -0.014(2) -0.090(3)
C42 0.192(3) 0.192(3) 0.192(3) -0.0075(9) -0.0115(9) -0.0763(14)
C43 0.265(8) 0.265(8) 0.265(8) -0.011(2) -0.016(2) -0.104(4)
C44 0.192(3) 0.192(3) 0.192(3) -0.0075(9) -0.0115(9) -0.0763(14)

loop_
_atom_type_symbol
_atom_type_description
_atom_type_scat_dispersion_real
_atom_type_scat_dispersion_imag
_atom_type_scat_source
C C 0.0181 0.0091 'International Tables Vol C Tables 4.2.6.8 and 6.1.1.4'
H H 0.0000 0.0000 'International Tables Vol C Tables 4.2.6.8 and 6.1.1.4'
N N 0.0311 0.0180 'International Tables Vol C Tables 4.2.6.8 and 6.1.1.4'
O O 0.0492 0.0322 'International Tables Vol C Tables 4.2.6.8 and 6.1.1.4'
Ti Ti 0.2191 1.8069 'International Tables Vol C Tables 4.2.6.8 and 6.1.1.4'

loop_
_geom_angle_atom_site_label_1
_geom_angle_atom_site_label_2
_geom_angle_atom_site_label_3
_geom_angle
_geom_angle_site_symmetry_1
_geom_angle_site_symmetry_3
O15 Ti01 O6 96.1(3) . .
O15 Ti01 O8 94.9(3) . .
O6 Ti01 O8 146.1(3) . .
O15 Ti01 O10 167.9(3) . .
O6 Ti01 O10 89.0(2) . .
O8 Ti01 O10 86.9(2) . .
O15 Ti01 O7 103.8(3) . .
O6 Ti01 O7 74.4(2) . .
O8 Ti01 O7 71.8(3) . .
O10 Ti01 O7 88.2(2) . .
O15 Ti01 N2 86.4(3) . .
O6 Ti01 N2 141.2(3) . .
O8 Ti01 N2 71.5(3) . .
O10 Ti01 N2 82.8(2) . .
O7 Ti01 N2 142.6(3) . .
O15 Ti01 N1 91.3(3) . .
O6 Ti01 N1 73.8(3) . .
O8 Ti01 N1 137.9(3) . .
O10 Ti01 N1 79.6(2) . .
O7 Ti01 N1 146.1(3) . .
N2 Ti01 N1 67.4(3) . .
O15 Ti01 Ti02 109.4(3) . .
O6 Ti01 Ti02 38.09(17) . .
O8 Ti01 Ti02 108.09(18) . .
O10 Ti01 Ti02 81.31(15) . .
O7 Ti01 Ti02 37.45(17) . .
N2 Ti01 Ti02 164.10(18) . .
N1 Ti01 Ti02 108.9(2) . .
O15 Ti01 Ti03 100.4(2) . .
O6 Ti01 Ti03 110.04(18) . .
O8 Ti01 Ti03 36.19(18) . .
O10 Ti01 Ti03 88.04(17) . .
O7 Ti01 Ti03 35.61(17) . .
N2 Ti01 Ti03 107.5(2) . .
N1 Ti01 Ti03 167.0(2) . .
Ti02 Ti01 Ti03 72.53(6) . .
O18 Ti02 O12 94.7(3) . .
O18 Ti02 O7 97.9(3) . .
O12 Ti02 O7 106.6(3) . .
O18 Ti02 O6 96.8(3) . .
O12 Ti02 O6 167.4(3) . .
O7 Ti02 O6 77.1(2) . .
O18 Ti02 O5 93.9(3) . .
O12 Ti02 O5 101.6(3) . .
O7 Ti02 O5 148.3(3) . .
O6 Ti02 O5 72.3(3) . .
O18 Ti02 O11 176.3(3) . .
O12 Ti02 O11 85.7(3) . .
O7 Ti02 O11 85.5(2) . .
O6 Ti02 O11 82.5(2) . .
O5 Ti02 O11 82.4(3) . .
O18 Ti02 Ti01 106.6(2) . .
O12 Ti02 Ti01 142.6(2) . .
O7 Ti02 Ti01 41.34(16) . .
O6 Ti02 Ti01 36.93(17) . .
O5 Ti02 Ti01 107.0(2) . .
O11 Ti02 Ti01 74.98(15) . .
O18 Ti02 Ti04 99.9(2) . .
O12 Ti02 Ti04 137.1(2) . .
O7 Ti02 Ti04 110.94(17) . .
O6 Ti02 Ti04 34.87(17) . .
O5 Ti02 Ti04 37.7(2) . .
O11 Ti02 Ti04 77.43(18) . .
Ti01 Ti02 Ti04 69.63(5) . .
O13 Ti03 O14 112.1(5) . .
O13 Ti03 O7 104.2(3) . .
O14 Ti03 O7 100.2(4) . .
O13 Ti03 O8 123.0(4) . .
O14 Ti03 O8 123.6(4) . .
O7 Ti03 O8 78.3(3) . .
O13 Ti03 O9 94.5(4) . .
O14 Ti03 O9 94.6(4) . .
O7 Ti03 O9 149.4(3) . .
O8 Ti03 O9 71.2(3) . .
O13 Ti03 Ti01 122.2(3) . .
O14 Ti03 Ti01 117.5(4) . .
O7 Ti03 Ti01 40.81(17) . .
O8 Ti03 Ti01 37.54(19) . .
O9 Ti03 Ti01 108.7(2) . .
O13 Ti03 Ti05 111.5(3) . .
O14 Ti03 Ti05 115.9(3) . .
O7 Ti03 Ti05 111.74(18) . .
O8 Ti03 Ti05 33.43(19) . .
O9 Ti03 Ti05 37.9(2) . .
Ti01 Ti03 Ti05 70.98(6) . .
O3 Ti04 O4 107.7(6) . .
O3 Ti04 O6 141.6(4) . .
O4 Ti04 O6 110.6(5) . .
O3 Ti04 O1 91.0(5) . .
O4 Ti04 O1 97.7(6) . .
O6 Ti04 O1 81.7(3) . .
O3 Ti04 O5 94.9(4) . .
O4 Ti04 O5 107.0(5) . .
O6 Ti04 O5 76.2(3) . .
O1 Ti04 O5 151.3(3) . .
O3 Ti04 Ti02 121.7(4) . .
O4 Ti04 Ti02 117.7(5) . .
O6 Ti04 Ti02 37.11(17) . .
O1 Ti04 Ti02 115.4(2) . .
O5 Ti04 Ti02 39.4(2) . .
O16 Ti05 O17 109.1(6) . .
O16 Ti05 O8 129.2(4) . .
O17 Ti05 O8 121.7(5) . .
O16 Ti05 O2 93.1(4) . .
O17 Ti05 O2 96.1(5) . .
O8 Ti05 O2 80.4(3) . .
O16 Ti05 O9 99.7(5) . .
O17 Ti05 O9 101.3(5) . .
O8 Ti05 O9 73.5(3) . .
O2 Ti05 O9 153.6(3) . .
O16 Ti05 Ti03 123.2(4) . .
O17 Ti05 Ti03 115.2(4) . .
O8 Ti05 Ti03 34.42(19) . .
O2 Ti05 Ti03 114.9(2) . .
O9 Ti05 Ti03 39.2(2) . .
C20 O10 Ti01 127.4(5) . .
Ti03 O7 Ti02 152.1(3) . .
Ti03 O7 Ti01 103.6(3) . .
Ti02 O7 Ti01 101.2(3) . .
C20 O11 Ti02 130.4(4) . .
Ti04 O6 Ti01 138.0(3) . .
Ti04 O6 Ti02 108.0(3) . .
Ti01 O6 Ti02 105.0(3) . .
Ti05 O8 Ti03 112.1(3) . .
Ti05 O8 Ti01 141.6(3) . .
Ti03 O8 Ti01 106.3(3) . .
C39 O15 Ti01 155.2(8) . .
C11 O5 Ti04 131.6(9) . .
C11 O5 Ti02 125.5(9) . .
Ti04 O5 Ti02 102.9(3) . .
C14 O12 Ti02 135.6(12) . .
C22 C21 C23 119.5(6) . 2_666
C22 C21 C20 121.4(7) . .
C23 C21 C20 119.1(6) 2_666 .
C1 N1 O1 117.1(8) . .
C1 N1 Ti01 121.7(7) . .
O1 N1 Ti01 120.6(6) . .
N3 C22 C21 124.2(15) . .
N3 C22 C23 115.5(15) . .
C21 C22 C23 120.2(7) . .
C22 C23 C21 120.2(7) . 2_666
C22 C23 H23 119.9 . .
C21 C23 H23 119.9 2_666 .
C17 O18 Ti02 137.0(7) . .
N2 O2 Ti05 122.2(5) . .
C3 N2 O2 115.2(8) . .
C3 N2 Ti01 122.4(7) . .
O2 N2 Ti01 122.0(6) . .
O10 C20 O11 125.5(6) . .
O10 C20 C21 117.4(6) . .
O11 C20 C21 117.1(6) . .
N1 O1 Ti04 124.0(6) . .
C24 O14 Ti03 151.6(13) . .
C8 O4 Ti04 153.5(14) . .
C30 O9 Ti05 132.1(10) . .
C30 O9 Ti03 125.0(10) . .
Ti05 O9 Ti03 102.9(3) . .
N1 C1 C3 114.7(8) . .
N1 C1 C2 123.2(11) . .
C3 C1 C2 122.1(10) . .
C5 O3 Ti04 157.6(12) . .
C27 O13 Ti03 153.9(12) . .
N2 C3 C1 113.5(8) . .
N2 C3 C4 124.8(11) . .
C1 C3 C4 121.6(9) . .
C42 O17 Ti05 147.5(12) . .
C33 O16 Ti05 155.2(11) . .
C1 C2 H2A 109.5 . .
C1 C2 H2B 109.5 . .
H2A C2 H2B 109.5 . .
C1 C2 H2C 109.5 . .
H2A C2 H2C 109.5 . .
H2B C2 H2C 109.5 . .
C3 C4 H4A 109.5 . .
C3 C4 H4B 109.5 . .
H4A C4 H4B 109.5 . .
C3 C4 H4C 109.5 . .
H4A C4 H4C 109.5 . .
H4B C4 H4C 109.5 . .
O18 C17 C19 109.4(12) . .
O18 C17 C18 105.3(12) . .
C19 C17 C18 113.5(14) . .
O18 C17 H17 109.5 . .
C19 C17 H17 109.5 . .
C18 C17 H17 109.5 . .
C41 C39 C40 124.8(16) . .
C41 C39 O15 113.0(13) . .
C40 C39 O15 112.9(13) . .
C41 C39 H39 100.2 . .
C40 C39 H39 100.2 . .
O15 C39 H39 100.2 . .
O12 C14 C15 110(2) . .
O12 C14 C16 109(2) . .
C15 C14 C16 106(2) . .
O12 C14 H14 110.8 . .
C15 C14 H14 110.8 . .
C16 C14 H14 110.8 . .
C17 C19 H19A 109.5 . .
C17 C19 H19B 109.5 . .
H19A C19 H19B 109.5 . .
C17 C19 H19C 109.5 . .
H19A C19 H19C 109.5 . .
H19B C19 H19C 109.5 . .
O14 C24 C25 112(2) . .
O14 C24 C26 111(2) . .
C25 C24 C26 105(2) . .
O14 C24 H24 109.6 . .
C25 C24 H24 109.6 . .
C26 C24 H24 109.6 . .
C11 C13 H13A 109.5 . .
C11 C13 H13B 109.5 . .
H13A C13 H13B 109.5 . .
C11 C13 H13C 109.5 . .
H13A C13 H13C 109.5 . .
H13B C13 H13C 109.5 . .
C5 C7 H7A 109.5 . .
C5 C7 H7B 109.5 . .
H7A C7 H7B 109.5 . .
C5 C7 H7C 109.5 . .
H7A C7 H7C 109.5 . .
H7B C7 H7C 109.5 . .
C39 C41 H41A 101.2 . .
C39 C41 H41B 119.7 . .
H41A C41 H41B 109.5 . .
C39 C41 H41C 107.1 . .
H41A C41 H41C 109.5 . .
H41B C41 H41C 109.5 . .
C13 C11 O5 112.6(17) . .
C13 C11 C12 114.0(18) . .
O5 C11 C12 106.3(16) . .
C13 C11 H11 107.9 . .
O5 C11 H11 107.9 . .
C12 C11 H11 107.9 . .
C39 C40 H40A 109.5 . .
C39 C40 H40B 109.5 . .
H40A C40 H40B 109.5 . .
C39 C40 H40C 109.5 . .
H40A C40 H40C 109.5 . .
H40B C40 H40C 109.5 . .
C7 C5 O3 115(2) . .
C7 C5 C6 125(3) . .
O3 C5 C6 110(2) . .
C7 C5 H5 100.4 . .
O3 C5 H5 100.4 . .
C6 C5 H5 100.4 . .
C31 C30 C32 127(2) . .
C31 C30 O9 106.2(18) . .
C32 C30 O9 105.5(17) . .
C31 C30 H30 105.5 . .
C32 C30 H30 105.5 . .
O9 C30 H30 105.5 . .
C17 C18 H18A 109.5 . .
C17 C18 H18B 109.5 . .
H18A C18 H18B 109.5 . .
C17 C18 H18C 109.5 . .
H18A C18 H18C 109.5 . .
H18B C18 H18C 109.5 . .
O16 C33 C35 122.9(17) . .
O16 C33 C34 113.6(16) . .
C35 C33 C34 113.0(18) . .
O16 C33 H33 100.9 . .
C35 C33 H33 100.9 . .
C34 C33 H33 100.9 . .
O4 C8 C9 111.7(17) . .
O4 C8 C10 107.8(16) . .
C9 C8 C10 105.4(18) . .
O4 C8 H8 110.6 . .
C9 C8 H8 110.6 . .
C10 C8 H8 110.6 . .
O13 C27 C29 107(2) . .
O13 C27 C28 101.0(19) . .
C29 C27 C28 103(2) . .
O13 C27 H27 114.8 . .
C29 C27 H27 114.8 . .
C28 C27 H27 114.8 . .
C14 C16 H16A 109.5 . .
C14 C16 H16B 109.5 . .
H16A C16 H16B 109.5 . .
C14 C16 H16C 109.5 . .
H16A C16 H16C 109.5 . .
H16B C16 H16C 109.5 . .
C33 C35 H35A 109.5 . .
C33 C35 H35B 109.5 . .
H35A C35 H35B 109.5 . .
C33 C35 H35C 109.5 . .
H35A C35 H35C 109.5 . .
H35B C35 H35C 109.5 . .
C24 C26 H26A 109.5 . .
C24 C26 H26B 109.5 . .
H26A C26 H26B 109.5 . .
C24 C26 H26C 109.5 . .
H26A C26 H26C 109.5 . .
H26B C26 H26C 109.5 . .
C30 C32 H32A 109.5 . .
C30 C32 H32B 109.5 . .
H32A C32 H32B 109.5 . .
C30 C32 H32C 109.5 . .
H32A C32 H32C 109.5 . .
H32B C32 H32C 109.5 . .
C24 C25 H25A 109.5 . .
C24 C25 H25B 109.5 . .
H25A C25 H25B 109.5 . .
C24 C25 H25C 109.5 . .
H25A C25 H25C 109.5 . .
H25B C25 H25C 109.5 . .
C27 C28 H28A 109.5 . .
C27 C28 H28B 109.5 . .
H28A C28 H28B 109.5 . .
C27 C28 H28C 109.5 . .
H28A C28 H28C 109.5 . .
H28B C28 H28C 109.5 . .
C11 C12 H12A 109.5 . .
C11 C12 H12B 109.5 . .
H12A C12 H12B 109.5 . .
C11 C12 H12C 109.5 . .
H12A C12 H12C 109.5 . .
H12B C12 H12C 109.5 . .
C27 C29 H29A 109.5 . .
C27 C29 H29B 109.5 . .
H29A C29 H29B 109.5 . .
C27 C29 H29C 109.5 . .
H29A C29 H29C 109.5 . .
H29B C29 H29C 109.5 . .
C8 C10 H10A 91.8 . .
C8 C10 H10B 128.8 . .
H10A C10 H10B 109.5 . .
C8 C10 H10C 105.9 . .
H10A C10 H10C 109.5 . .
H10B C10 H10C 109.5 . .
C22 N3 H3A 120.0 . .
C22 N3 H3B 120.0 . .
H3A N3 H3B 120.0 . .
C8 C9 H9A 109.5 . .
C8 C9 H9B 109.5 . .
H9A C9 H9B 109.5 . .
C8 C9 H9C 109.5 . .
H9A C9 H9C 109.5 . .
H9B C9 H9C 109.5 . .
C30 C31 H31A 109.5 . .
C30 C31 H31B 109.5 . .
H31A C31 H31B 109.5 . .
C30 C31 H31C 109.5 . .
H31A C31 H31C 109.5 . .
H31B C31 H31C 109.5 . .
C14 C15 H15A 109.5 . .
C14 C15 H15B 109.5 . .
H15A C15 H15B 109.5 . .
C14 C15 H15C 109.5 . .
H15A C15 H15C 109.5 . .
H15B C15 H15C 109.5 . .
C5 C6 H6A 109.5 . .
C5 C6 H6B 109.5 . .
H6A C6 H6B 109.5 . .
C5 C6 H6C 109.5 . .
H6A C6 H6C 109.5 . .
H6B C6 H6C 109.5 . .
C33 C34 H34A 109.5 . .
C33 C34 H34B 109.5 . .
H34A C34 H34B 109.5 . .
C33 C34 H34C 109.5 . .
H34A C34 H34C 109.5 . .
H34B C34 H34C 109.5 . .
C44 C42 O17 105.9(17) . .
C44 C42 C43 96.2(12) . .
O17 C42 C43 98.7(18) . .
C44 C42 H42 117.5 . .
O17 C42 H42 117.5 . .
C43 C42 H42 117.5 . .
C42 C43 H43A 109.5 . .
C42 C43 H43B 109.5 . .
H43A C43 H43B 109.5 . .
C42 C43 H43C 109.5 . .
H43A C43 H43C 109.5 . .
H43B C43 H43C 109.5 . .
C42 C44 H44A 109.5 . .
C42 C44 H44B 109.5 . .
H44A C44 H44B 109.5 . .
C42 C44 H44C 109.5 . .
H44A C44 H44C 109.5 . .
H44B C44 H44C 109.5 . .

loop_
_geom_bond_atom_site_label_1
_geom_bond_atom_site_label_2
_geom_bond_distance
_geom_bond_site_symmetry_2
Ti01 O15 1.774(8) .
Ti01 O6 1.940(6) .
Ti01 O8 1.983(6) .
Ti01 O10 2.080(4) .
Ti01 O7 2.100(5) .
Ti01 N2 2.262(8) .
Ti01 N1 2.270(8) .
Ti01 Ti02 3.119(2) .
Ti01 Ti03 3.124(2) .
Ti02 O18 1.798(6) .
Ti02 O12 1.812(7) .
Ti02 O7 1.933(6) .
Ti02 O6 1.992(6) .
Ti02 O5 2.043(7) .
Ti02 O11 2.194(5) .
Ti02 Ti04 3.139(3) .
Ti03 O13 1.747(10) .
Ti03 O14 1.771(8) .
Ti03 O7 1.871(6) .
Ti03 O8 1.921(6) .
Ti03 O9 2.042(8) .
Ti03 Ti05 3.149(3) .
Ti04 O3 1.731(11) .
Ti04 O4 1.760(11) .
Ti04 O6 1.887(6) .
Ti04 O1 1.956(9) .
Ti04 O5 1.969(7) .
Ti05 O16 1.759(12) .
Ti05 O17 1.771(14) .
Ti05 O8 1.873(7) .
Ti05 O2 1.966(8) .
Ti05 O9 1.985(8) .
O10 C20 1.253(8) .
O11 C20 1.264(9) .
O15 C39 1.386(13) .
O5 C11 1.50(2) .
O12 C14 1.38(2) .
C21 C22 1.371(10) .
C21 C23 1.398(10) 2_666
C21 C20 1.495(9) .
N1 C1 1.286(12) .
N1 O1 1.306(11) .
C22 N3 1.28(3) .
C22 C23 1.386(10) .
C23 C21 1.398(10) 2_666
C23 H23 0.9300 .
O18 C17 1.403(11) .
O2 N2 1.338(10) .
N2 C3 1.290(12) .
O14 C24 1.37(3) .
O4 C8 1.365(19) .
O9 C30 1.473(19) .
C1 C3 1.458(15) .
C1 C2 1.516(15) .
O3 C5 1.48(3) .
O13 C27 1.46(2) .
C3 C4 1.490(14) .
O17 C42 1.47(2) .
O16 C33 1.331(19) .
C2 H2A 0.9600 .
C2 H2B 0.9600 .
C2 H2C 0.9600 .
C4 H4A 0.9600 .
C4 H4B 0.9600 .
C4 H4C 0.9600 .
C17 C19 1.45(2) .
C17 C18 1.55(2) .
C17 H17 0.9800 .
C39 C41 1.339(19) .
C39 C40 1.38(2) .
C39 H39 0.9800 .
C14 C15 1.43(3) .
C14 C16 1.47(3) .
C14 H14 0.9800 .
C19 H19A 0.9600 .
C19 H19B 0.9600 .
C19 H19C 0.9600 .
C24 C25 1.492(10) .
C24 C26 1.50(3) .
C24 H24 0.9800 .
C13 C11 1.45(2) .
C13 H13A 0.9600 .
C13 H13B 0.9600 .
C13 H13C 0.9600 .
C7 C5 1.410(17) .
C7 H7A 0.9600 .
C7 H7B 0.9600 .
C7 H7C 0.9600 .
C41 H41A 0.9599 .
C41 H41B 0.9599 .
C41 H41C 0.9607 .
C11 C12 1.57(2) .
C11 H11 0.9800 .
C40 H40A 0.9600 .
C40 H40B 0.9600 .
C40 H40C 0.9600 .
C5 C6 1.505(10) .
C5 H5 0.9800 .
C30 C31 1.35(2) .
C30 C32 1.43(2) .
C30 H30 0.9800 .
C18 H18A 0.9600 .
C18 H18B 0.9600 .
C18 H18C 0.9600 .
C33 C35 1.504(10) .
C33 C34 1.514(9) .
C33 H33 0.9800 .
C8 C9 1.44(3) .
C8 C10 1.483(9) .
C8 H8 0.9800 .
C27 C29 1.508(10) .
C27 C28 1.55(3) .
C27 H27 0.9800 .
C16 H16A 0.9600 .
C16 H16B 0.9600 .
C16 H16C 0.9600 .
C35 H35A 0.9600 .
C35 H35B 0.9600 .
C35 H35C 0.9600 .
C26 H26A 0.9600 .
C26 H26B 0.9600 .
C26 H26C 0.9600 .
C32 H32A 0.9600 .
C32 H32B 0.9600 .
C32 H32C 0.9600 .
C25 H25A 0.9600 .
C25 H25B 0.9600 .
C25 H25C 0.9600 .
C28 H28A 0.9600 .
C28 H28B 0.9600 .
C28 H28C 0.9600 .
C12 H12A 0.9600 .
C12 H12B 0.9600 .
C12 H12C 0.9600 .
C29 H29A 0.9600 .
C29 H29B 0.9600 .
C29 H29C 0.9600 .
C10 H10A 0.9600 .
C10 H10B 0.9599 .
C10 H10C 0.9604 .
N3 H3A 0.8600 .
N3 H3B 0.8600 .
C9 H9A 0.9600 .
C9 H9B 0.9600 .
C9 H9C 0.9600 .
C31 H31A 0.9600 .
C31 H31B 0.9600 .
C31 H31C 0.9600 .
C15 H15A 0.9600 .
C15 H15B 0.9600 .
C15 H15C 0.9600 .
C6 H6A 0.9600 .
C6 H6B 0.9600 .
C6 H6C 0.9600 .
C34 H34A 0.9600 .
C34 H34B 0.9600 .
C34 H34C 0.9600 .
C42 C44 1.437(12) .
C42 C43 1.479(16) .
C42 H42 0.9800 .
C43 H43A 0.9600 .
C43 H43B 0.9600 .
C43 H43C 0.9600 .
C44 H44A 0.9600 .
C44 H44B 0.9600 .
C44 H44C 0.9600 .
